data_4345464
loop_
_publ_author_name
'Reesbeck, Megan E.'
'Grubel, Katarzyna'
'Kim, Daniel'
'Brennessel, William W.'
'Mercado, Brandon Q.'
'Holland, Patrick L.'

_publ_section_title
;
 Diazoalkanes in Low-Coordinate Iron Chemistry: Bimetallic Diazoalkyl and
 Alkylidene Complexes of Iron(II).
;
_journal_issue 3
_journal_name_full 'Inorganic chemistry'
_journal_page_first 1019
_journal_page_last 1022
_journal_paper_doi 10.1021/acs.inorgchem.6b01952
_journal_volume 56
_journal_year 2017
_chemical_formula_moiety 'C48 H64 Fe2 N4 Si, 1.5(C5 H12)'
_chemical_formula_sum 'C55.5 H82 Fe2 N4 Si'
_chemical_formula_weight 945.04
_chemical_name_common holkg26
_chemical_name_systematic
; 
 ? 
;
_space_group_crystal_system monoclinic
_space_group_IT_number 14
_space_group_name_Hall '-P 2ybc'
_space_group_name_H-M_alt 'P 1 21/c 1'
_symmetry_space_group_name_Hall '-P 2ybc'
_symmetry_space_group_name_H-M 'P 1 21/c 1'
_atom_sites_solution_hydrogens geom
_atom_sites_solution_primary direct
_atom_sites_solution_secondary difmap
_audit_creation_method SHELXL-2013
_cell_angle_alpha 90
_cell_angle_beta 101.809(4)
_cell_angle_gamma 90
_cell_formula_units_Z 4
_cell_length_a 13.636(3)
_cell_length_b 19.559(4)
_cell_length_c 20.459(4)
_cell_measurement_reflns_used 1688
_cell_measurement_temperature 100.0(5)
_cell_measurement_theta_max 22.26
_cell_measurement_theta_min 2.25
_cell_volume 5341.1(19)
_computing_cell_refinement 'SAINT (Bruker, 2013)'
_computing_data_collection 'APEX2 (Bruker, 2013)'
_computing_data_reduction 'SAINT (Bruker, 2013)'
_computing_molecular_graphics 'SHELXTL (Sheldrick, 2008)'
_computing_publication_material 'SHELXTL (Sheldrick, 2008)'
_computing_structure_refinement 'SHELXL-2013 (Sheldrick, 2013)'
_computing_structure_solution 'SIR97 (Sheldrick, 1999)'
_diffrn_ambient_temperature 100.0(5)
_diffrn_measured_fraction_theta_full 0.999
_diffrn_measured_fraction_theta_max 0.994
_diffrn_measurement_device_type 'Bruker SMART APEX II CCD Platform'
_diffrn_measurement_method '\w scans'
_diffrn_radiation_type MoK\a
_diffrn_radiation_wavelength 0.71073
_diffrn_reflns_av_R_equivalents 0.3186
_diffrn_reflns_av_unetI/netI 0.2500
_diffrn_reflns_Laue_measured_fraction_full 0.999
_diffrn_reflns_Laue_measured_fraction_max 0.994
_diffrn_reflns_limit_h_max 16
_diffrn_reflns_limit_h_min -16
_diffrn_reflns_limit_k_max 23
_diffrn_reflns_limit_k_min -23
_diffrn_reflns_limit_l_max 23
_diffrn_reflns_limit_l_min -24
_diffrn_reflns_number 42837
_diffrn_reflns_point_group_measured_fraction_full 0.999
_diffrn_reflns_point_group_measured_fraction_max 0.994
_diffrn_reflns_theta_full 25.030
_diffrn_reflns_theta_max 25.101
_diffrn_reflns_theta_min 1.847
_diffrn_source 'fine-focus sealed tube'
_exptl_absorpt_coefficient_mu 0.603
_exptl_absorpt_correction_T_max 0.7452
_exptl_absorpt_correction_T_min 0.6340
_exptl_absorpt_correction_type multi-scan
_exptl_absorpt_process_details 'SADABS (Sheldrick, 2012)'
_exptl_crystal_colour red
_exptl_crystal_density_diffrn 1.175
_exptl_crystal_description block
_exptl_crystal_F_000 2036
_exptl_crystal_size_max 0.38
_exptl_crystal_size_mid 0.24
_exptl_crystal_size_min 0.16
_refine_diff_density_max 0.518
_refine_diff_density_min -0.491
_refine_diff_density_rms 0.098
_refine_ls_extinction_method none
_refine_ls_goodness_of_fit_ref 0.974
_refine_ls_hydrogen_treatment constr
_refine_ls_matrix_type full
_refine_ls_number_parameters 585
_refine_ls_number_reflns 9468
_refine_ls_number_restraints 10
_refine_ls_restrained_S_all 0.974
_refine_ls_R_factor_all 0.2221
_refine_ls_R_factor_gt 0.0755
_refine_ls_shift/su_max 0.002
_refine_ls_shift/su_mean 0.000
_refine_ls_structure_factor_coef Fsqd
_refine_ls_weighting_details
; 
 w=1/[\s^2^(Fo^2^)+(0.0420P)^2^] 
 where P=(Fo^2^+2Fc^2^)/3 
;
_refine_ls_weighting_scheme calc
_refine_ls_wR_factor_gt 0.1187
_refine_ls_wR_factor_ref 0.1635
_reflns_Friedel_coverage 0.000
_reflns_number_gt 3895
_reflns_number_total 9468
_reflns_threshold_expression 'I > 2\s(I)'
_cod_data_source_file ic6b01952_si_003.cif
_cod_data_source_block holkg26
_cod_original_cell_volume 5341.1(18)
_cod_database_code 4345464
_shelx_space_group_comment
; 
The symmetry employed for this shelxl refinement is uniquely defined 
by the following loop, which should always be used as a source of 
symmetry information in preference to the above space-group names. 
They are only intended as comments. 
;
_shelx_estimated_absorpt_t_min 0.803
_shelx_estimated_absorpt_t_max 0.910
_shelxl_version_number 2013-2

loop_
_space_group_symop_operation_xyz
'x, y, z'
'-x, y+1/2, -z+1/2'
'-x, -y, -z'
'x, -y-1/2, z-1/2'

loop_
_atom_site_label
_atom_site_type_symbol
_atom_site_fract_x
_atom_site_fract_y
_atom_site_fract_z
_atom_site_U_iso_or_equiv
_atom_site_adp_type
_atom_site_occupancy
_atom_site_site_symmetry_order
_atom_site_calc_flag
_atom_site_refinement_flags_posn
_atom_site_refinement_flags_adp
_atom_site_refinement_flags_occupancy
_atom_site_disorder_assembly
_atom_site_disorder_group
Fe1 Fe 0.63545(7) 0.24749(5) 0.58907(5) 0.0214(3) Uani 1 1 d . . . . .
Fe2 Fe 0.43598(7) 0.18762(5) 0.56689(5) 0.0219(3) Uani 1 1 d . . . . .
Si1 Si 0.53483(14) 0.24291(11) 0.43596(9) 0.0252(5) Uani 1 1 d . . . . .
C14 C 0.5425(4) 0.2001(3) 0.5168(3) 0.0185(16) Uani 1 1 d . . . . .
H14A H 0.5717 0.1538 0.5126 0.022 Uiso 1 1 calc R U . . .
C24 C 0.6343(5) 0.2095(4) 0.3939(4) 0.045(2) Uani 1 1 d . . . . .
H24A H 0.7002 0.2169 0.4228 0.067 Uiso 1 1 calc R U . . .
H24B H 0.6310 0.2336 0.3515 0.067 Uiso 1 1 calc R U . . .
H24C H 0.6240 0.1605 0.3853 0.067 Uiso 1 1 calc R U . . .
C34 C 0.5571(8) 0.3364(4) 0.4459(4) 0.073(3) Uani 1 1 d . . . . .
H34A H 0.6269 0.3446 0.4680 0.110 Uiso 1 1 calc R U . . .
H34B H 0.5125 0.3556 0.4732 0.110 Uiso 1 1 calc R U . . .
H34C H 0.5436 0.3583 0.4019 0.110 Uiso 1 1 calc R U . . .
C44 C 0.4135(5) 0.2344(4) 0.3748(3) 0.041(2) Uani 1 1 d . . . . .
H44A H 0.3598 0.2553 0.3933 0.062 Uiso 1 1 calc R U . . .
H44B H 0.3986 0.1858 0.3658 0.062 Uiso 1 1 calc R U . . .
H44C H 0.4184 0.2575 0.3331 0.062 Uiso 1 1 calc R U . . .
N11 N 0.7790(4) 0.2249(3) 0.6147(3) 0.0201(14) Uani 1 1 d . . . . .
N21 N 0.6505(4) 0.3241(3) 0.6550(3) 0.0192(14) Uani 1 1 d . . . . .
C11 C 0.9300(5) 0.1967(4) 0.6976(3) 0.0298(19) Uani 1 1 d . . . . .
H11A H 0.9519 0.1797 0.6579 0.045 Uiso 1 1 calc R U . . .
H11B H 0.9225 0.1583 0.7269 0.045 Uiso 1 1 calc R U . . .
H11C H 0.9800 0.2287 0.7215 0.045 Uiso 1 1 calc R U . . .
C21 C 0.8315(5) 0.2327(3) 0.6769(3) 0.0198(17) Uani 1 1 d . . . . .
C31 C 0.7991(5) 0.2745(3) 0.7245(3) 0.0214(17) Uani 1 1 d . . . . .
C41 C 0.7228(5) 0.3243(4) 0.7096(3) 0.0240(18) Uani 1 1 d . . . . .
C51 C 0.7237(5) 0.3826(3) 0.7588(3) 0.0261(18) Uani 1 1 d . . . . .
H51A H 0.7112 0.4259 0.7343 0.039 Uiso 1 1 calc R U . . .
H51B H 0.7891 0.3845 0.7893 0.039 Uiso 1 1 calc R U . . .
H51C H 0.6713 0.3751 0.7844 0.039 Uiso 1 1 calc R U . . .
C61 C 0.8580(5) 0.2703(4) 0.7961(3) 0.033(2) Uani 1 1 d . . . . .
H61A H 0.8155 0.2853 0.8266 0.049 Uiso 1 1 calc R U . . .
H61B H 0.9170 0.2999 0.8013 0.049 Uiso 1 1 calc R U . . .
H61C H 0.8793 0.2230 0.8064 0.049 Uiso 1 1 calc R U . . .
C12 C 0.8267(4) 0.1959(4) 0.5646(3) 0.0199(17) Uani 1 1 d . . . . .
C22 C 0.8794(5) 0.2387(4) 0.5293(3) 0.0273(19) Uani 1 1 d . . . . .
C32 C 0.9205(5) 0.2113(4) 0.4782(3) 0.032(2) Uani 1 1 d . . . . .
H32A H 0.9560 0.2400 0.4536 0.038 Uiso 1 1 calc R U . . .
C42 C 0.9099(5) 0.1422(4) 0.4630(4) 0.032(2) Uani 1 1 d . . . . .
H42A H 0.9381 0.1240 0.4280 0.039 Uiso 1 1 calc R U . . .
C52 C 0.8588(6) 0.1000(4) 0.4982(4) 0.040(2) Uani 1 1 d . . . . .
H52A H 0.8523 0.0527 0.4875 0.048 Uiso 1 1 calc R U . . .
C62 C 0.8168(5) 0.1261(4) 0.5490(3) 0.0243(18) Uani 1 1 d . . . . .
C72 C 0.8937(5) 0.3127(4) 0.5461(4) 0.0323(19) Uani 1 1 d . . . . .
H72A H 0.9474 0.3311 0.5260 0.049 Uiso 1 1 calc R U . . .
H72B H 0.9117 0.3181 0.5947 0.049 Uiso 1 1 calc R U . . .
H72C H 0.8313 0.3374 0.5287 0.049 Uiso 1 1 calc R U . . .
C82 C 0.7652(5) 0.0802(3) 0.5902(3) 0.0307(19) Uani 1 1 d . . . . .
H82A H 0.6993 0.0992 0.5919 0.046 Uiso 1 1 calc R U . . .
H82B H 0.8057 0.0769 0.6355 0.046 Uiso 1 1 calc R U . . .
H82C H 0.7570 0.0346 0.5699 0.046 Uiso 1 1 calc R U . . .
C13 C 0.5824(5) 0.3807(4) 0.6454(3) 0.0216(17) Uani 1 1 d . . . . .
C23 C 0.6027(5) 0.4380(3) 0.6078(3) 0.0231(18) Uani 1 1 d . . . . .
C33 C 0.5347(6) 0.4900(4) 0.5968(4) 0.035(2) Uani 1 1 d . . . . .
H33A H 0.5477 0.5285 0.5716 0.042 Uiso 1 1 calc R U . . .
C43 C 0.4481(6) 0.4885(4) 0.6211(4) 0.033(2) Uani 1 1 d . . . . .
H43A H 0.4018 0.5253 0.6127 0.040 Uiso 1 1 calc R U . . .
C53 C 0.4290(5) 0.4328(4) 0.6579(4) 0.0279(19) Uani 1 1 d . . . . .
H53A H 0.3696 0.4319 0.6753 0.034 Uiso 1 1 calc R U . . .
C63 C 0.4951(5) 0.3779(4) 0.6700(3) 0.0224(17) Uani 1 1 d . . . . .
C73 C 0.7002(5) 0.4423(4) 0.5844(4) 0.038(2) Uani 1 1 d . . . . .
H73A H 0.6936 0.4750 0.5475 0.057 Uiso 1 1 calc R U . . .
H73B H 0.7173 0.3972 0.5691 0.057 Uiso 1 1 calc R U . . .
H73C H 0.7534 0.4575 0.6213 0.057 Uiso 1 1 calc R U . . .
C83 C 0.4702(5) 0.3167(4) 0.7086(3) 0.0306(19) Uani 1 1 d . . . . .
H83A H 0.5248 0.3085 0.7471 0.046 Uiso 1 1 calc R U . . .
H83B H 0.4615 0.2764 0.6796 0.046 Uiso 1 1 calc R U . . .
H83C H 0.4080 0.3255 0.7242 0.046 Uiso 1 1 calc R U . . .
N15 N 0.4335(4) 0.1245(3) 0.6433(3) 0.0224(14) Uani 1 1 d . . . . .
N25 N 0.2944(4) 0.2132(3) 0.5588(3) 0.0222(14) Uani 1 1 d . . . . .
C15 C 0.3718(5) 0.0784(4) 0.7391(4) 0.036(2) Uani 1 1 d . . . . .
H15A H 0.4064 0.0370 0.7291 0.054 Uiso 1 1 calc R U . . .
H15B H 0.3041 0.0666 0.7445 0.054 Uiso 1 1 calc R U . . .
H15C H 0.4091 0.0990 0.7805 0.054 Uiso 1 1 calc R U . . .
C25 C 0.3653(5) 0.1297(4) 0.6814(3) 0.0266(19) Uani 1 1 d . . . . .
C35 C 0.2846(5) 0.1763(4) 0.6706(3) 0.0255(18) Uani 1 1 d . . . . .
C45 C 0.2470(5) 0.2101(3) 0.6106(4) 0.0232(18) Uani 1 1 d . . . . .
C55 C 0.1455(5) 0.2425(4) 0.6029(3) 0.0301(19) Uani 1 1 d . . . . .
H55A H 0.1305 0.2685 0.5611 0.045 Uiso 1 1 calc R U . . .
H55B H 0.1449 0.2734 0.6406 0.045 Uiso 1 1 calc R U . . .
H55C H 0.0948 0.2069 0.6020 0.045 Uiso 1 1 calc R U . . .
C65 C 0.2303(5) 0.1870(4) 0.7276(3) 0.0330(19) Uani 1 1 d . . . . .
H65A H 0.2145 0.2357 0.7308 0.050 Uiso 1 1 calc R U . . .
H65B H 0.2732 0.1720 0.7696 0.050 Uiso 1 1 calc R U . . .
H65C H 0.1681 0.1604 0.7193 0.050 Uiso 1 1 calc R U . . .
C16 C 0.2395(5) 0.2378(4) 0.4956(3) 0.0211(17) Uani 1 1 d . . . . .
C26 C 0.2421(5) 0.3058(4) 0.4803(3) 0.0245(18) Uani 1 1 d . . . . .
C36 C 0.1891(5) 0.3284(4) 0.4190(4) 0.032(2) Uani 1 1 d . . . . .
H36A H 0.1899 0.3755 0.4079 0.038 Uiso 1 1 calc R U . . .
C46 C 0.1351(5) 0.2827(4) 0.3738(4) 0.031(2) Uani 1 1 d . . . . .
H46A H 0.0979 0.2988 0.3322 0.037 Uiso 1 1 calc R U . . .
C56 C 0.1350(5) 0.2147(4) 0.3889(4) 0.030(2) Uani 1 1 d . . . . .
H56A H 0.0994 0.1835 0.3571 0.036 Uiso 1 1 calc R U . . .
C66 C 0.1865(5) 0.1905(4) 0.4502(3) 0.0254(18) Uani 1 1 d . . . . .
C76 C 0.2998(6) 0.3570(4) 0.5284(4) 0.040(2) Uani 1 1 d . . . . .
H76A H 0.3696 0.3420 0.5420 0.060 Uiso 1 1 calc R U . . .
H76B H 0.2697 0.3605 0.5679 0.060 Uiso 1 1 calc R U . . .
H76C H 0.2977 0.4018 0.5066 0.060 Uiso 1 1 calc R U . . .
C86 C 0.1850(5) 0.1161(4) 0.4667(4) 0.041(2) Uani 1 1 d . . . . .
H86A H 0.1445 0.0914 0.4290 0.061 Uiso 1 1 calc R U . . .
H86B H 0.1560 0.1099 0.5064 0.061 Uiso 1 1 calc R U . . .
H86C H 0.2536 0.0982 0.4756 0.061 Uiso 1 1 calc R U . . .
C17 C 0.5069(5) 0.0707(4) 0.6551(3) 0.0225(17) Uani 1 1 d . . . . .
C27 C 0.4915(6) 0.0128(4) 0.6152(4) 0.0293(19) Uani 1 1 d . . . . .
C37 C 0.5632(6) -0.0377(4) 0.6249(4) 0.037(2) Uani 1 1 d . . . . .
H37A H 0.5545 -0.0767 0.5966 0.045 Uiso 1 1 calc R U . . .
C47 C 0.6481(6) -0.0324(4) 0.6753(4) 0.038(2) Uani 1 1 d . . . . .
H47A H 0.6956 -0.0685 0.6829 0.046 Uiso 1 1 calc R U . . .
C57 C 0.6628(5) 0.0251(4) 0.7141(4) 0.0269(18) Uani 1 1 d . . . . .
H57A H 0.7210 0.0287 0.7485 0.032 Uiso 1 1 calc R U . . .
C67 C 0.5937(5) 0.0786(4) 0.7040(3) 0.0211(17) Uani 1 1 d . . . . .
C77 C 0.3992(6) 0.0054(4) 0.5614(4) 0.045(2) Uani 1 1 d . . . . .
H77A H 0.3396 0.0123 0.5804 0.067 Uiso 1 1 calc R U . . .
H77B H 0.3974 -0.0405 0.5419 0.067 Uiso 1 1 calc R U . . .
H77C H 0.4003 0.0396 0.5265 0.067 Uiso 1 1 calc R U . . .
C87 C 0.6121(5) 0.1424(4) 0.7464(3) 0.032(2) Uani 1 1 d . . . . .
H87A H 0.6063 0.1827 0.7174 0.048 Uiso 1 1 calc R U . . .
H87B H 0.6796 0.1406 0.7745 0.048 Uiso 1 1 calc R U . . .
H87C H 0.5625 0.1452 0.7748 0.048 Uiso 1 1 calc R U . . .
C18 C 0.8817(19) 0.4202(11) 0.3933(10) 0.112(7) Uani 0.5 1 d D . P A -1
H18A H 0.8106 0.4131 0.3739 0.168 Uiso 0.5 1 calc R U P A -1
H18B H 0.9118 0.3769 0.4113 0.168 Uiso 0.5 1 calc R U P A -1
H18C H 0.9160 0.4369 0.3588 0.168 Uiso 0.5 1 calc R U P A -1
C28 C 0.892(3) 0.473(2) 0.4493(18) 0.112(7) Uani 0.5 1 d D . P A -1
H28A H 0.8559 0.4561 0.4836 0.134 Uiso 0.5 1 calc R U P A -1
H28B H 0.8605 0.5161 0.4311 0.134 Uiso 0.5 1 calc R U P A -1
C38 C 1.001(3) 0.486(3) 0.4823(18) 0.095(12) Uani 0.5 1 d D . P A -1
H38A H 1.0349 0.4412 0.4902 0.114 Uiso 0.5 1 calc R U P A -1
H38B H 1.0324 0.5103 0.4490 0.114 Uiso 0.5 1 calc R U P A -1
C48 C 1.029(3) 0.526(3) 0.547(2) 0.095(12) Uani 0.5 1 d D . P A -1
H48A H 0.9945 0.5053 0.5804 0.114 Uiso 0.5 1 calc R U P A -1
H48B H 1.0036 0.5736 0.5390 0.114 Uiso 0.5 1 calc R U P A -1
C58 C 1.141(3) 0.528(2) 0.5757(17) 0.112(7) Uani 0.5 1 d D . P A -1
H58A H 1.1541 0.5547 0.6172 0.168 Uiso 0.5 1 calc R U P A -1
H58B H 1.1756 0.5498 0.5434 0.168 Uiso 0.5 1 calc R U P A -1
H58C H 1.1664 0.4816 0.5848 0.168 Uiso 0.5 1 calc R U P A -1
C19 C 1.0844(7) 0.3958(5) 0.7075(4) 0.068(3) Uani 1 1 d D . . B -1
H19A H 1.0831 0.3901 0.6598 0.102 Uiso 1 1 calc R U . B -1
H19B H 1.0661 0.3525 0.7260 0.102 Uiso 1 1 calc R U . B -1
H19C H 1.1519 0.4091 0.7306 0.102 Uiso 1 1 calc R U . B -1
C29 C 1.0103(9) 0.4508(5) 0.7172(5) 0.093(4) Uani 1 1 d D . . B -1
H29A H 1.0298 0.4937 0.6976 0.112 Uiso 1 1 calc R U . B -1
H29B H 0.9436 0.4376 0.6911 0.112 Uiso 1 1 calc R U . B -1
C39 C 0.9996(6) 0.4657(4) 0.7864(5) 0.065(3) Uani 1 1 d D . . B -1
H39A H 1.0664 0.4774 0.8133 0.078 Uiso 1 1 calc R U . B -1
H39B H 0.9765 0.4237 0.8056 0.078 Uiso 1 1 calc R U . B -1
C49 C 0.9290(6) 0.5222(4) 0.7926(5) 0.057(3) Uani 1 1 d D . . B -1
H49A H 0.8630 0.5117 0.7640 0.069 Uiso 1 1 calc R U . B -1
H49B H 0.9540 0.5649 0.7758 0.069 Uiso 1 1 calc R U . B -1
C59 C 0.9153(7) 0.5340(4) 0.8632(4) 0.058(3) Uani 1 1 d D . . B -1
H59A H 0.8680 0.5717 0.8636 0.087 Uiso 1 1 calc R U . B -1
H59B H 0.9800 0.5457 0.8918 0.087 Uiso 1 1 calc R U . B -1
H59C H 0.8890 0.4924 0.8800 0.087 Uiso 1 1 calc R U . B -1

loop_
_atom_site_aniso_label
_atom_site_aniso_U_11
_atom_site_aniso_U_22
_atom_site_aniso_U_33
_atom_site_aniso_U_23
_atom_site_aniso_U_13
_atom_site_aniso_U_12
Fe1 0.0172(5) 0.0266(6) 0.0201(6) -0.0012(5) 0.0031(4) 0.0022(6)
Fe2 0.0168(5) 0.0281(6) 0.0209(6) 0.0016(5) 0.0040(5) 0.0005(5)
Si1 0.0298(11) 0.0284(13) 0.0178(11) -0.0005(11) 0.0056(9) 0.0007(11)
C14 0.019(4) 0.015(4) 0.021(4) 0.000(3) 0.004(3) 0.001(3)
C24 0.028(4) 0.080(7) 0.025(5) 0.008(5) 0.004(4) 0.006(5)
C34 0.157(10) 0.037(6) 0.026(6) 0.011(4) 0.018(6) -0.004(7)
C44 0.044(5) 0.056(6) 0.022(5) 0.014(4) 0.004(4) 0.024(5)
N11 0.019(3) 0.026(4) 0.015(3) 0.004(3) 0.004(3) 0.005(3)
N21 0.020(3) 0.019(3) 0.018(3) -0.001(3) 0.002(3) -0.001(3)
C11 0.020(4) 0.046(5) 0.024(4) -0.001(4) 0.005(3) 0.001(4)
C21 0.014(3) 0.026(5) 0.020(4) 0.011(3) 0.004(3) 0.002(3)
C31 0.011(3) 0.026(4) 0.026(4) 0.005(4) 0.001(3) -0.003(3)
C41 0.027(4) 0.028(5) 0.019(4) 0.002(4) 0.009(4) -0.003(4)
C51 0.028(4) 0.031(5) 0.020(4) -0.002(4) 0.008(4) -0.004(4)
C61 0.023(4) 0.049(6) 0.024(5) 0.000(4) 0.001(3) 0.003(4)
C12 0.014(3) 0.037(5) 0.007(4) 0.003(4) -0.002(3) 0.008(4)
C22 0.019(4) 0.038(5) 0.023(4) 0.008(4) -0.002(3) 0.006(4)
C32 0.026(4) 0.058(6) 0.011(4) 0.014(4) 0.006(3) 0.008(4)
C42 0.023(4) 0.056(6) 0.023(5) -0.011(4) 0.015(4) 0.009(4)
C52 0.038(5) 0.047(6) 0.035(5) -0.003(4) 0.007(4) 0.015(4)
C62 0.017(4) 0.033(5) 0.020(4) -0.001(4) -0.002(3) 0.004(4)
C72 0.024(4) 0.036(5) 0.039(5) 0.007(4) 0.011(4) 0.000(4)
C82 0.037(5) 0.027(5) 0.028(5) -0.002(4) 0.005(4) 0.000(4)
C13 0.025(4) 0.025(4) 0.012(4) -0.005(3) -0.003(3) 0.003(4)
C23 0.035(4) 0.012(4) 0.023(4) 0.000(3) 0.009(4) 0.007(4)
C33 0.048(5) 0.015(4) 0.044(6) -0.002(4) 0.012(5) -0.009(4)
C43 0.036(5) 0.024(5) 0.037(5) -0.004(4) 0.003(4) 0.012(4)
C53 0.025(4) 0.027(5) 0.032(5) 0.002(4) 0.007(4) 0.003(4)
C63 0.018(4) 0.023(4) 0.027(5) 0.001(4) 0.006(3) -0.001(4)
C73 0.047(5) 0.027(5) 0.045(6) 0.002(4) 0.021(4) -0.006(4)
C83 0.032(4) 0.033(5) 0.028(5) -0.010(4) 0.010(4) 0.001(4)
N15 0.018(3) 0.021(4) 0.027(4) 0.003(3) 0.004(3) 0.000(3)
N25 0.019(3) 0.033(4) 0.013(3) -0.003(3) 0.000(3) 0.003(3)
C15 0.029(4) 0.041(5) 0.039(5) 0.014(4) 0.009(4) -0.003(4)
C25 0.024(4) 0.029(5) 0.027(5) -0.003(4) 0.006(4) -0.015(4)
C35 0.020(4) 0.038(5) 0.021(4) -0.005(4) 0.008(3) -0.002(4)
C45 0.019(4) 0.025(5) 0.026(5) -0.008(4) 0.004(4) -0.002(3)
C55 0.025(4) 0.049(5) 0.017(4) -0.003(4) 0.005(3) 0.006(4)
C65 0.037(4) 0.039(5) 0.024(4) 0.003(4) 0.009(4) 0.003(4)
C16 0.020(4) 0.025(5) 0.020(4) -0.003(4) 0.007(3) 0.004(4)
C26 0.020(4) 0.031(5) 0.020(4) 0.005(4) -0.002(3) 0.012(4)
C36 0.027(4) 0.036(5) 0.033(5) 0.000(4) 0.007(4) 0.002(4)
C46 0.022(4) 0.053(6) 0.016(4) 0.009(4) 0.001(4) 0.010(4)
C56 0.014(4) 0.051(6) 0.024(5) -0.007(4) 0.003(3) 0.001(4)
C66 0.015(4) 0.040(5) 0.022(4) 0.001(4) 0.007(3) 0.007(4)
C76 0.047(5) 0.036(5) 0.036(5) -0.001(4) 0.006(4) -0.001(4)
C86 0.034(5) 0.042(6) 0.040(6) -0.005(4) -0.008(4) 0.008(4)
C17 0.020(4) 0.025(5) 0.023(5) 0.009(4) 0.007(4) -0.001(4)
C27 0.035(5) 0.029(5) 0.024(5) 0.003(4) 0.005(4) 0.008(4)
C37 0.043(5) 0.040(6) 0.028(5) 0.005(4) 0.007(4) 0.005(5)
C47 0.039(5) 0.036(5) 0.042(6) 0.006(5) 0.015(5) 0.009(4)
C57 0.027(4) 0.033(5) 0.021(4) 0.012(4) 0.008(4) 0.007(4)
C67 0.020(4) 0.029(5) 0.017(4) 0.004(4) 0.010(3) 0.003(4)
C77 0.047(5) 0.039(5) 0.042(6) 0.000(4) -0.004(5) 0.012(4)
C87 0.027(4) 0.045(5) 0.022(5) 0.003(4) 0.000(4) 0.001(4)
C18 0.16(2) 0.078(10) 0.11(2) 0.035(12) 0.049(15) -0.011(13)
C28 0.16(2) 0.078(10) 0.11(2) 0.035(12) 0.049(15) -0.011(13)
C38 0.14(3) 0.07(2) 0.08(4) 0.00(3) 0.05(2) -0.051(19)
C48 0.14(3) 0.07(2) 0.08(4) 0.00(3) 0.05(2) -0.051(19)
C58 0.16(2) 0.078(10) 0.11(2) 0.035(12) 0.049(15) -0.011(13)
C19 0.073(7) 0.074(8) 0.061(7) -0.005(6) 0.022(6) -0.010(6)
C29 0.163(12) 0.064(8) 0.070(9) 0.001(6) 0.067(9) 0.027(8)
C39 0.049(6) 0.057(7) 0.089(9) 0.000(6) 0.017(6) -0.011(5)
C49 0.036(5) 0.040(6) 0.100(9) 0.002(6) 0.024(5) -0.002(5)
C59 0.075(7) 0.046(6) 0.054(7) 0.003(5) 0.016(6) 0.002(5)

loop_
_atom_type_symbol
_atom_type_description
_atom_type_scat_dispersion_real
_atom_type_scat_dispersion_imag
_atom_type_scat_source
C C 0.0033 0.0016 'International Tables Vol C Tables 4.2.6.8 and 6.1.1.4'
H H 0.0000 0.0000 'International Tables Vol C Tables 4.2.6.8 and 6.1.1.4'
N N 0.0061 0.0033 'International Tables Vol C Tables 4.2.6.8 and 6.1.1.4'
Si Si 0.0817 0.0704 'International Tables Vol C Tables 4.2.6.8 and 6.1.1.4'
Fe Fe 0.3463 0.8444 'International Tables Vol C Tables 4.2.6.8 and 6.1.1.4'

loop_
_geom_angle_atom_site_label_1
_geom_angle_atom_site_label_2
_geom_angle_atom_site_label_3
_geom_angle
N11 Fe1 C14 123.1(2)
N11 Fe1 N21 91.7(2)
C14 Fe1 N21 145.1(2)
N11 Fe1 Fe2 142.88(16)
C14 Fe1 Fe2 41.98(18)
N21 Fe1 Fe2 111.76(15)
C14 Fe2 N25 138.1(2)
C14 Fe2 N15 128.4(2)
N25 Fe2 N15 92.8(2)
C14 Fe2 Fe1 42.37(18)
N25 Fe2 Fe1 141.28(17)
N15 Fe2 Fe1 106.97(16)
C14 Si1 C34 111.8(3)
C14 Si1 C44 116.2(3)
C34 Si1 C44 105.3(4)
C14 Si1 C24 110.1(3)
C34 Si1 C24 106.1(4)
C44 Si1 C24 106.7(3)
Si1 C14 Fe2 128.1(3)
Si1 C14 Fe1 111.7(3)
Fe2 C14 Fe1 95.7(3)
Si1 C14 H14A 106.5
Fe2 C14 H14A 106.5
Fe1 C14 H14A 106.5
Si1 C24 H24A 109.5
Si1 C24 H24B 109.5
H24A C24 H24B 109.5
Si1 C24 H24C 109.5
H24A C24 H24C 109.5
H24B C24 H24C 109.5
Si1 C34 H34A 109.5
Si1 C34 H34B 109.5
H34A C34 H34B 109.5
Si1 C34 H34C 109.5
H34A C34 H34C 109.5
H34B C34 H34C 109.5
Si1 C44 H44A 109.5
Si1 C44 H44B 109.5
H44A C44 H44B 109.5
Si1 C44 H44C 109.5
H44A C44 H44C 109.5
H44B C44 H44C 109.5
C21 N11 C12 119.5(5)
C21 N11 Fe1 122.5(4)
C12 N11 Fe1 118.0(4)
C41 N21 C13 117.4(6)
C41 N21 Fe1 121.8(5)
C13 N21 Fe1 120.8(4)
C21 C11 H11A 109.5
C21 C11 H11B 109.5
H11A C11 H11B 109.5
C21 C11 H11C 109.5
H11A C11 H11C 109.5
H11B C11 H11C 109.5
N11 C21 C31 122.8(6)
N11 C21 C11 119.4(6)
C31 C21 C11 117.8(6)
C21 C31 C41 124.9(6)
C21 C31 C61 117.1(6)
C41 C31 C61 117.7(6)
N21 C41 C31 124.4(6)
N21 C41 C51 117.6(6)
C31 C41 C51 118.0(6)
C41 C51 H51A 109.5
C41 C51 H51B 109.5
H51A C51 H51B 109.5
C41 C51 H51C 109.5
H51A C51 H51C 109.5
H51B C51 H51C 109.5
C31 C61 H61A 109.5
C31 C61 H61B 109.5
H61A C61 H61B 109.5
C31 C61 H61C 109.5
H61A C61 H61C 109.5
H61B C61 H61C 109.5
C22 C12 C62 120.1(6)
C22 C12 N11 119.2(7)
C62 C12 N11 120.7(6)
C32 C22 C12 119.2(7)
C32 C22 C72 119.7(7)
C12 C22 C72 121.2(6)
C42 C32 C22 120.3(7)
C42 C32 H32A 119.9
C22 C32 H32A 119.9
C52 C42 C32 120.6(7)
C52 C42 H42A 119.7
C32 C42 H42A 119.7
C42 C52 C62 120.2(8)
C42 C52 H52A 119.9
C62 C52 H52A 119.9
C52 C62 C12 119.7(7)
C52 C62 C82 120.9(7)
C12 C62 C82 119.3(6)
C22 C72 H72A 109.5
C22 C72 H72B 109.5
H72A C72 H72B 109.5
C22 C72 H72C 109.5
H72A C72 H72C 109.5
H72B C72 H72C 109.5
C62 C82 H82A 109.5
C62 C82 H82B 109.5
H82A C82 H82B 109.5
C62 C82 H82C 109.5
H82A C82 H82C 109.5
H82B C82 H82C 109.5
C63 C13 C23 120.5(6)
C63 C13 N21 120.0(6)
C23 C13 N21 119.5(6)
C33 C23 C13 118.5(7)
C33 C23 C73 121.4(7)
C13 C23 C73 120.1(6)
C23 C33 C43 122.0(7)
C23 C33 H33A 119.0
C43 C33 H33A 119.0
C33 C43 C53 119.2(7)
C33 C43 H43A 120.4
C53 C43 H43A 120.4
C43 C53 C63 121.3(7)
C43 C53 H53A 119.3
C63 C53 H53A 119.3
C13 C63 C53 118.5(7)
C13 C63 C83 121.6(6)
C53 C63 C83 119.9(6)
C23 C73 H73A 109.5
C23 C73 H73B 109.5
H73A C73 H73B 109.5
C23 C73 H73C 109.5
H73A C73 H73C 109.5
H73B C73 H73C 109.5
C63 C83 H83A 109.5
C63 C83 H83B 109.5
H83A C83 H83B 109.5
C63 C83 H83C 109.5
H83A C83 H83C 109.5
H83B C83 H83C 109.5
C25 N15 C17 120.2(6)
C25 N15 Fe2 122.4(5)
C17 N15 Fe2 117.4(4)
C45 N25 C16 118.4(5)
C45 N25 Fe2 122.8(4)
C16 N25 Fe2 118.9(4)
C25 C15 H15A 109.5
C25 C15 H15B 109.5
H15A C15 H15B 109.5
C25 C15 H15C 109.5
H15A C15 H15C 109.5
H15B C15 H15C 109.5
N15 C25 C35 124.9(7)
N15 C25 C15 117.5(7)
C35 C25 C15 117.5(6)
C45 C35 C25 125.3(6)
C45 C35 C65 117.4(6)
C25 C35 C65 117.1(6)
N25 C45 C35 124.2(6)
N25 C45 C55 118.5(6)
C35 C45 C55 117.3(6)
C45 C55 H55A 109.5
C45 C55 H55B 109.5
H55A C55 H55B 109.5
C45 C55 H55C 109.5
H55A C55 H55C 109.5
H55B C55 H55C 109.5
C35 C65 H65A 109.5
C35 C65 H65B 109.5
H65A C65 H65B 109.5
C35 C65 H65C 109.5
H65A C65 H65C 109.5
H65B C65 H65C 109.5
C26 C16 C66 121.5(7)
C26 C16 N25 119.9(6)
C66 C16 N25 118.6(6)
C16 C26 C36 118.9(7)
C16 C26 C76 122.0(6)
C36 C26 C76 119.0(7)
C26 C36 C46 120.5(7)
C26 C36 H36A 119.8
C46 C36 H36A 119.8
C56 C46 C36 120.1(7)
C56 C46 H46A 119.9
C36 C46 H46A 119.9
C46 C56 C66 120.8(8)
C46 C56 H56A 119.6
C66 C56 H56A 119.6
C56 C66 C16 118.2(7)
C56 C66 C86 120.5(7)
C16 C66 C86 121.3(6)
C26 C76 H76A 109.5
C26 C76 H76B 109.5
H76A C76 H76B 109.5
C26 C76 H76C 109.5
H76A C76 H76C 109.5
H76B C76 H76C 109.5
C66 C86 H86A 109.5
C66 C86 H86B 109.5
H86A C86 H86B 109.5
C66 C86 H86C 109.5
H86A C86 H86C 109.5
H86B C86 H86C 109.5
C27 C17 C67 121.1(7)
C27 C17 N15 118.8(6)
C67 C17 N15 120.0(6)
C37 C27 C17 119.0(7)
C37 C27 C77 120.1(7)
C17 C27 C77 121.0(7)
C27 C37 C47 120.9(8)
C27 C37 H37A 119.6
C47 C37 H37A 119.6
C57 C47 C37 119.6(7)
C57 C47 H47A 120.2
C37 C47 H47A 120.2
C47 C57 C67 121.1(7)
C47 C57 H57A 119.4
C67 C57 H57A 119.4
C17 C67 C57 118.2(7)
C17 C67 C87 121.4(6)
C57 C67 C87 120.4(6)
C27 C77 H77A 109.5
C27 C77 H77B 109.5
H77A C77 H77B 109.5
C27 C77 H77C 109.5
H77A C77 H77C 109.5
H77B C77 H77C 109.5
C67 C87 H87A 109.5
C67 C87 H87B 109.5
H87A C87 H87B 109.5
C67 C87 H87C 109.5
H87A C87 H87C 109.5
H87B C87 H87C 109.5
C28 C18 H18A 109.5
C28 C18 H18B 109.5
H18A C18 H18B 109.5
C28 C18 H18C 109.5
H18A C18 H18C 109.5
H18B C18 H18C 109.5
C18 C28 C38 112.3(17)
C18 C28 H28A 109.1
C38 C28 H28A 109.1
C18 C28 H28B 109.1
C38 C28 H28B 109.1
H28A C28 H28B 107.9
C48 C38 C28 121(2)
C48 C38 H38A 107.1
C28 C38 H38A 107.1
C48 C38 H38B 107.1
C28 C38 H38B 107.1
H38A C38 H38B 106.8
C38 C48 C58 113.3(17)
C38 C48 H48A 108.9
C58 C48 H48A 108.9
C38 C48 H48B 108.9
C58 C48 H48B 108.9
H48A C48 H48B 107.7
C48 C58 H58A 109.5
C48 C58 H58B 109.5
H58A C58 H58B 109.5
C48 C58 H58C 109.5
H58A C58 H58C 109.5
H58B C58 H58C 109.5
C29 C19 H19A 109.5
C29 C19 H19B 109.5
H19A C19 H19B 109.5
C29 C19 H19C 109.5
H19A C19 H19C 109.5
H19B C19 H19C 109.5
C39 C29 C19 117.5(9)
C39 C29 H29A 107.9
C19 C29 H29A 107.9
C39 C29 H29B 107.9
C19 C29 H29B 107.9
H29A C29 H29B 107.2
C29 C39 C49 114.8(9)
C29 C39 H39A 108.6
C49 C39 H39A 108.6
C29 C39 H39B 108.6
C49 C39 H39B 108.6
H39A C39 H39B 107.5
C39 C49 C59 113.9(8)
C39 C49 H49A 108.8
C59 C49 H49A 108.8
C39 C49 H49B 108.8
C59 C49 H49B 108.8
H49A C49 H49B 107.7
C49 C59 H59A 109.5
C49 C59 H59B 109.5
H59A C59 H59B 109.5
C49 C59 H59C 109.5
H59A C59 H59C 109.5
H59B C59 H59C 109.5

loop_
_geom_bond_atom_site_label_1
_geom_bond_atom_site_label_2
_geom_bond_distance
Fe1 N11 1.971(5)
Fe1 C14 1.971(6)
Fe1 N21 1.998(5)
Fe1 Fe2 2.9104(14)
Fe2 C14 1.956(6)
Fe2 N25 1.968(5)
Fe2 N15 1.999(6)
Si1 C14 1.838(6)
Si1 C34 1.858(8)
Si1 C44 1.867(7)
Si1 C24 1.867(7)
C14 H14A 1.0000
C24 H24A 0.9800
C24 H24B 0.9800
C24 H24C 0.9800
C34 H34A 0.9800
C34 H34B 0.9800
C34 H34C 0.9800
C44 H44A 0.9800
C44 H44B 0.9800
C44 H44C 0.9800
N11 C21 1.335(8)
N11 C12 1.438(8)
N21 C41 1.330(8)
N21 C13 1.434(8)
C11 C21 1.498(8)
C11 H11A 0.9800
C11 H11B 0.9800
C11 H11C 0.9800
C21 C31 1.410(9)
C31 C41 1.412(9)
C31 C61 1.521(9)
C41 C51 1.518(9)
C51 H51A 0.9800
C51 H51B 0.9800
C51 H51C 0.9800
C61 H61A 0.9800
C61 H61B 0.9800
C61 H61C 0.9800
C12 C22 1.398(9)
C12 C62 1.401(9)
C22 C32 1.390(9)
C22 C72 1.491(9)
C32 C42 1.386(10)
C32 H32A 0.9500
C42 C52 1.376(10)
C42 H42A 0.9500
C52 C62 1.384(9)
C52 H52A 0.9500
C62 C82 1.500(9)
C72 H72A 0.9800
C72 H72B 0.9800
C72 H72C 0.9800
C82 H82A 0.9800
C82 H82B 0.9800
C82 H82C 0.9800
C13 C63 1.386(9)
C13 C23 1.417(9)
C23 C33 1.365(9)
C23 C73 1.505(9)
C33 C43 1.373(10)
C33 H33A 0.9500
C43 C53 1.378(9)
C43 H43A 0.9500
C53 C63 1.391(9)
C53 H53A 0.9500
C63 C83 1.510(9)
C73 H73A 0.9800
C73 H73B 0.9800
C73 H73C 0.9800
C83 H83A 0.9800
C83 H83B 0.9800
C83 H83C 0.9800
N15 C25 1.333(8)
N15 C17 1.438(8)
N25 C45 1.352(8)
N25 C16 1.438(8)
C15 C25 1.538(9)
C15 H15A 0.9800
C15 H15B 0.9800
C15 H15C 0.9800
C25 C35 1.412(9)
C35 C45 1.395(9)
C35 C65 1.520(8)
C45 C55 1.501(8)
C55 H55A 0.9800
C55 H55B 0.9800
C55 H55C 0.9800
C65 H65A 0.9800
C65 H65B 0.9800
C65 H65C 0.9800
C16 C26 1.370(9)
C16 C66 1.402(9)
C26 C36 1.384(9)
C26 C76 1.508(9)
C36 C46 1.385(9)
C36 H36A 0.9500
C46 C56 1.367(9)
C46 H46A 0.9500
C56 C66 1.387(9)
C56 H56A 0.9500
C66 C86 1.496(9)
C76 H76A 0.9800
C76 H76B 0.9800
C76 H76C 0.9800
C86 H86A 0.9800
C86 H86B 0.9800
C86 H86C 0.9800
C17 C27 1.387(9)
C17 C67 1.394(9)
C27 C37 1.376(9)
C27 C77 1.500(10)
C37 C47 1.388(10)
C37 H37A 0.9500
C47 C57 1.367(10)
C47 H47A 0.9500
C57 C67 1.394(9)
C57 H57A 0.9500
C67 C87 1.510(9)
C77 H77A 0.9800
C77 H77B 0.9800
C77 H77C 0.9800
C87 H87A 0.9800
C87 H87B 0.9800
C87 H87C 0.9800
C18 C28 1.523(9)
C18 H18A 0.9800
C18 H18B 0.9800
C18 H18C 0.9800
C28 C38 1.529(9)
C28 H28A 0.9900
C28 H28B 0.9900
C38 C48 1.517(9)
C38 H38A 0.9900
C38 H38B 0.9900
C48 C58 1.528(9)
C48 H48A 0.9900
C48 H48B 0.9900
C58 H58A 0.9800
C58 H58B 0.9800
C58 H58C 0.9800
C19 C29 1.517(10)
C19 H19A 0.9800
C19 H19B 0.9800
C19 H19C 0.9800
C29 C39 1.482(10)
C29 H29A 0.9900
C29 H29B 0.9900
C39 C49 1.487(9)
C39 H39A 0.9900
C39 H39B 0.9900
C49 C59 1.511(10)
C49 H49A 0.9900
C49 H49B 0.9900
C59 H59A 0.9800
C59 H59B 0.9800
C59 H59C 0.9800

loop_
_geom_torsion_atom_site_label_1
_geom_torsion_atom_site_label_2
_geom_torsion_atom_site_label_3
_geom_torsion_atom_site_label_4
_geom_torsion
C34 Si1 C14 Fe2 86.7(5)
C44 Si1 C14 Fe2 -34.2(6)
C24 Si1 C14 Fe2 -155.6(4)
C34 Si1 C14 Fe1 -29.8(5)
C44 Si1 C14 Fe1 -150.8(3)
C24 Si1 C14 Fe1 87.8(4)
C12 N11 C21 C31 164.7(6)
Fe1 N11 C21 C31 -18.4(9)
C12 N11 C21 C11 -14.3(9)
Fe1 N11 C21 C11 162.5(5)
N11 C21 C31 C41 -15.4(10)
C11 C21 C31 C41 163.7(6)
N11 C21 C31 C61 171.0(6)
C11 C21 C31 C61 -10.0(9)
C13 N21 C41 C31 -176.2(6)
Fe1 N21 C41 C31 4.6(9)
C13 N21 C41 C51 3.1(9)
Fe1 N21 C41 C51 -176.1(4)
C21 C31 C41 N21 23.0(11)
C61 C31 C41 N21 -163.4(6)
C21 C31 C41 C51 -156.3(6)
C61 C31 C41 C51 17.3(9)
C21 N11 C12 C22 -86.5(8)
Fe1 N11 C12 C22 96.5(6)
C21 N11 C12 C62 96.6(8)
Fe1 N11 C12 C62 -80.4(7)
C62 C12 C22 C32 0.7(10)
N11 C12 C22 C32 -176.2(6)
C62 C12 C22 C72 -178.2(6)
N11 C12 C22 C72 4.8(9)
C12 C22 C32 C42 -0.5(10)
C72 C22 C32 C42 178.5(6)
C22 C32 C42 C52 -0.1(11)
C32 C42 C52 C62 0.4(11)
C42 C52 C62 C12 -0.1(11)
C42 C52 C62 C82 -176.9(7)
C22 C12 C62 C52 -0.4(10)
N11 C12 C62 C52 176.5(6)
C22 C12 C62 C82 176.4(6)
N11 C12 C62 C82 -6.7(9)
C41 N21 C13 C63 -90.6(8)
Fe1 N21 C13 C63 88.6(7)
C41 N21 C13 C23 92.4(8)
Fe1 N21 C13 C23 -88.4(7)
C63 C13 C23 C33 0.2(10)
N21 C13 C23 C33 177.2(6)
C63 C13 C23 C73 176.7(6)
N21 C13 C23 C73 -6.3(10)
C13 C23 C33 C43 0.2(11)
C73 C23 C33 C43 -176.3(7)
C23 C33 C43 C53 0.1(12)
C33 C43 C53 C63 -0.9(11)
C23 C13 C63 C53 -0.9(10)
N21 C13 C63 C53 -177.9(6)
C23 C13 C63 C83 178.3(6)
N21 C13 C63 C83 1.3(10)
C43 C53 C63 C13 1.3(11)
C43 C53 C63 C83 -178.0(7)
C17 N15 C25 C35 -174.0(6)
Fe2 N15 C25 C35 4.0(10)
C17 N15 C25 C15 2.5(9)
Fe2 N15 C25 C15 -179.5(5)
N15 C25 C35 C45 18.8(11)
C15 C25 C35 C45 -157.7(7)
N15 C25 C35 C65 -165.4(6)
C15 C25 C35 C65 18.1(9)
C16 N25 C45 C35 168.0(6)
Fe2 N25 C45 C35 -13.5(10)
C16 N25 C45 C55 -9.5(9)
Fe2 N25 C45 C55 169.0(5)
C25 C35 C45 N25 -13.5(11)
C65 C35 C45 N25 170.6(6)
C25 C35 C45 C55 164.0(6)
C65 C35 C45 C55 -11.9(10)
C45 N25 C16 C26 92.0(8)
Fe2 N25 C16 C26 -86.6(7)
C45 N25 C16 C66 -89.9(8)
Fe2 N25 C16 C66 91.5(6)
C66 C16 C26 C36 1.6(10)
N25 C16 C26 C36 179.6(6)
C66 C16 C26 C76 -179.3(6)
N25 C16 C26 C76 -1.2(10)
C16 C26 C36 C46 -0.6(10)
C76 C26 C36 C46 -179.7(6)
C26 C36 C46 C56 -1.1(11)
C36 C46 C56 C66 1.9(11)
C46 C56 C66 C16 -0.9(10)
C46 C56 C66 C86 179.2(7)
C26 C16 C66 C56 -0.9(10)
N25 C16 C66 C56 -178.9(6)
C26 C16 C66 C86 179.0(6)
N25 C16 C66 C86 1.0(9)
C25 N15 C17 C27 99.4(8)
Fe2 N15 C17 C27 -78.7(7)
C25 N15 C17 C67 -83.3(8)
Fe2 N15 C17 C67 98.6(6)
C67 C17 C27 C37 0.5(11)
N15 C17 C27 C37 177.8(6)
C67 C17 C27 C77 -178.2(7)
N15 C17 C27 C77 -1.0(10)
C17 C27 C37 C47 2.5(11)
C77 C27 C37 C47 -178.7(7)
C27 C37 C47 C57 -2.9(12)
C37 C47 C57 C67 0.2(11)
C27 C17 C67 C57 -3.1(10)
N15 C17 C67 C57 179.6(6)
C27 C17 C67 C87 178.5(6)
N15 C17 C67 C87 1.2(10)
C47 C57 C67 C17 2.8(10)
C47 C57 C67 C87 -178.8(7)
C18 C28 C38 C48 -168(2)
C28 C38 C48 C58 174(6)
C19 C29 C39 C49 177.5(9)
C29 C39 C49 C59 177.0(8)
